data_7026601
loop_
_publ_author_name
'Lian, Zhe'
'Xu, Xiaofeng'
'Sun, Hongjian'
'Chen, Yue'
'Zheng, Tingting'
'Li, Xiaoyan'

_publ_section_title
;
 Imine-assisted C-F bond activation using low-valent cobalt compounds
 supported by trimethylphosphine ligands and formation of novel organic
 fluorides.
;
_journal_issue 40
_journal_name_full 'Dalton transactions (Cambridge, England : 2003)'
_journal_page_first 9523
_journal_page_last 9529
_journal_paper_doi 10.1039/c0dt00526f
_journal_volume 39
_journal_year 2010
_chemical_formula_moiety 'C20 H30 Co F2 N P2'
_chemical_formula_sum 'C20 H30 Co F2 N P2'
_chemical_formula_weight 443.32
_chemical_name_systematic
;
?
;
_space_group_IT_number 2
_symmetry_cell_setting triclinic
_symmetry_space_group_name_Hall '-P 1'
_symmetry_space_group_name_H-M 'P -1'
_atom_sites_solution_hydrogens geom
_atom_sites_solution_primary direct
_atom_sites_solution_secondary difmap
_audit_creation_method SHELXL-97
_cell_angle_alpha 87.60(3)
_cell_angle_beta 89.85(3)
_cell_angle_gamma 75.58(3)
_cell_formula_units_Z 4
_cell_length_a 8.7532(18)
_cell_length_b 13.961(3)
_cell_length_c 18.876(4)
_cell_measurement_temperature 273(2)
_cell_volume 2232.0(9)
_computing_cell_refinement 'Bruker XSCANS'
_computing_data_collection 'Bruker XSCANS'
_computing_data_reduction 'Bruker SHELXTL'
_computing_molecular_graphics 'Bruker SHELXTL'
_computing_publication_material 'Bruker SHELXTL'
_computing_structure_refinement 'SHELXL-97 (Sheldrick, 1997)'
_computing_structure_solution 'SHELXS-97 (Sheldrick, 1990)'
_diffrn_ambient_temperature 273(2)
_diffrn_measured_fraction_theta_full 0.992
_diffrn_measured_fraction_theta_max 0.992
_diffrn_measurement_device_type 'Bruker P4'
_diffrn_measurement_method '\w scans'
_diffrn_radiation_monochromator graphite
_diffrn_radiation_source 'fine-focus sealed tube'
_diffrn_radiation_type MoK\a
_diffrn_radiation_wavelength 0.71073
_diffrn_reflns_av_R_equivalents 0.0205
_diffrn_reflns_av_sigmaI/netI 0.0205
_diffrn_reflns_limit_h_max 11
_diffrn_reflns_limit_h_min -11
_diffrn_reflns_limit_k_max 15
_diffrn_reflns_limit_k_min -18
_diffrn_reflns_limit_l_max 24
_diffrn_reflns_limit_l_min -24
_diffrn_reflns_number 36864
_diffrn_reflns_theta_full 27.54
_diffrn_reflns_theta_max 27.54
_diffrn_reflns_theta_min 1.08
_exptl_absorpt_coefficient_mu 0.932
_exptl_absorpt_correction_type none
_exptl_crystal_density_diffrn 1.319
_exptl_crystal_density_method 'not measured'
_exptl_crystal_F_000 1115
_exptl_crystal_size_max 0.30
_exptl_crystal_size_mid 0.28
_exptl_crystal_size_min 0.25
_refine_diff_density_max 0.452
_refine_diff_density_min -0.201
_refine_diff_density_rms 0.049
_refine_ls_extinction_method none
_refine_ls_goodness_of_fit_ref 1.022
_refine_ls_hydrogen_treatment mixed
_refine_ls_matrix_type full
_refine_ls_number_parameters 483
_refine_ls_number_reflns 10236
_refine_ls_number_restraints 0
_refine_ls_restrained_S_all 1.022
_refine_ls_R_factor_all 0.0490
_refine_ls_R_factor_gt 0.0352
_refine_ls_shift/su_max 0.607
_refine_ls_shift/su_mean 0.007
_refine_ls_structure_factor_coef Fsqd
_refine_ls_weighting_details 'calc w=1/[\s^2^(Fo^2^)+(0.0510P)^2^+0.7413P] where P=(Fo^2^+2Fc^2^)/3'
_refine_ls_weighting_scheme calc
_refine_ls_wR_factor_gt 0.0901
_refine_ls_wR_factor_ref 0.0990
_reflns_number_gt 8105
_reflns_number_total 10236
_reflns_threshold_expression >2sigma(I)
_cod_data_source_file c0dt00526f.txt
_cod_data_source_block 6
_cod_depositor_comments
;
The following automatic conversions were performed:

'_symmetry_cell_setting' value 'Triclinic' changed to 'triclinic'
according to /home/saulius/struct/CIF-dictionaries/cif_core.dic
dictionary named 'cif_core.dic' version 2.4.2 from 2011-04-26.

Automatic conversion script
Id: cif_fix_values 1891 2012-01-12 08:04:46Z andrius 
;
_cod_original_cell_volume 2232.0(8)
_cod_original_sg_symbol_H-M P-1
_cod_database_code 7026601

loop_
_symmetry_equiv_pos_as_xyz
'x, y, z'
'-x, -y, -z'

loop_
_atom_site_label
_atom_site_type_symbol
_atom_site_fract_x
_atom_site_fract_y
_atom_site_fract_z
_atom_site_U_iso_or_equiv
_atom_site_adp_type
_atom_site_occupancy
_atom_site_symmetry_multiplicity
_atom_site_calc_flag
_atom_site_refinement_flags
C1 C 0.5884(3) 0.73234(17) 0.53389(10) 0.0490(5) Uani 1 1 d .
C2 C 0.6595(2) 0.71306(16) 0.60270(11) 0.0472(5) Uani 1 1 d .
H2 H 0.7681 0.6896 0.6085 0.057 Uiso 1 1 calc R
C4 C 0.6388(2) 0.71490(15) 0.72553(10) 0.0441(4) Uani 1 1 d .
C5 C 0.5669(3) 0.67491(17) 0.78060(10) 0.0505(5) Uani 1 1 d .
H5 H 0.4695 0.6612 0.7735 0.061 Uiso 1 1 calc R
C6 C 0.6410(3) 0.65528(19) 0.84681(12) 0.0640(6) Uani 1 1 d .
H6 H 0.5927 0.6283 0.8838 0.077 Uiso 1 1 calc R
C7 C 0.7838(3) 0.6754(2) 0.85776(13) 0.0699(7) Uani 1 1 d .
H7 H 0.8336 0.6604 0.9017 0.084 Uiso 1 1 calc R
C8 C 0.8537(3) 0.7175(2) 0.80424(15) 0.0695(7) Uani 1 1 d .
H8 H 0.9501 0.7321 0.8123 0.083 Uiso 1 1 calc R
C9 C 0.7816(3) 0.73883(17) 0.73765(12) 0.0554(5) Uani 1 1 d .
H9 H 0.8285 0.7688 0.7016 0.066 Uiso 1 1 calc R
C10 C 0.6753(3) 0.7192(2) 0.47130(12) 0.0626(6) Uani 1 1 d .
C11 C 0.6076(4) 0.7402(2) 0.40656(13) 0.0741(8) Uani 1 1 d .
H11 H 0.6677 0.7316 0.3655 0.089 Uiso 1 1 calc R
C12 C 0.4467(4) 0.7749(2) 0.40355(12) 0.0726(8) Uani 1 1 d .
H12 H 0.3976 0.7900 0.3594 0.087 Uiso 1 1 calc R
C13 C 0.3538(3) 0.78845(19) 0.46454(11) 0.0630(6) Uani 1 1 d .
H13 H 0.2449 0.8118 0.4601 0.076 Uiso 1 1 calc R
C14 C 0.4231(3) 0.76715(16) 0.53257(10) 0.0471(5) Uani 1 1 d .
C17 C 0.1069(3) 0.8193(2) 0.59540(14) 0.0659(6) Uani 1 1 d .
H17A H 0.0966 0.8669 0.5564 0.099 Uiso 1 1 calc R
H17B H 0.0443 0.8489 0.6343 0.099 Uiso 1 1 calc R
H17C H 0.0713 0.7633 0.5809 0.099 Uiso 1 1 calc R
C19 C 0.0855(3) 0.6985(2) 0.32970(12) 0.0640(6) Uani 1 1 d .
H19 H 0.0555 0.7372 0.3687 0.077 Uiso 1 1 calc R
C20 C 0.1407(3) 0.73894(18) 0.26945(11) 0.0517(5) Uani 1 1 d .
H20 H 0.1495 0.8040 0.2684 0.062 Uiso 1 1 calc R
C21 C 0.1825(2) 0.68201(15) 0.21079(11) 0.0430(4) Uani 1 1 d .
C23 C 0.1889(2) 0.70151(15) 0.08696(11) 0.0458(5) Uani 1 1 d .
H23 H 0.1239 0.6583 0.0838 0.055 Uiso 1 1 calc R
C24 C 0.2442(2) 0.74485(16) 0.02473(10) 0.0453(5) Uani 1 1 d .
C25 C 0.2079(3) 0.7272(2) -0.04475(12) 0.0601(6) Uani 1 1 d .
C26 C 0.3394(2) 0.81065(15) 0.03787(10) 0.0436(4) Uani 1 1 d .
C27 C 0.3905(3) 0.85550(18) -0.02271(11) 0.0556(5) Uani 1 1 d .
H27 H 0.4537 0.8993 -0.0169 0.067 Uiso 1 1 calc R
C28 C 0.3504(3) 0.8367(2) -0.09020(12) 0.0636(7) Uani 1 1 d .
H28 H 0.3864 0.8686 -0.1286 0.076 Uiso 1 1 calc R
C29 C 0.2583(3) 0.7720(2) -0.10248(12) 0.0680(7) Uani 1 1 d .
H29 H 0.2318 0.7595 -0.1483 0.082 Uiso 1 1 calc R
C30 C 0.1739(3) 0.58455(17) 0.21398(13) 0.0553(5) Uani 1 1 d .
H30 H 0.2041 0.5454 0.1752 0.066 Uiso 1 1 calc R
C31 C 0.1202(3) 0.54486(19) 0.27486(16) 0.0673(7) Uani 1 1 d .
H31 H 0.1148 0.4791 0.2768 0.081 Uiso 1 1 calc R
C32 C 0.0749(3) 0.6024(2) 0.33231(14) 0.0656(7) Uani 1 1 d .
H32 H 0.0373 0.5760 0.3728 0.079 Uiso 1 1 calc R
C34 C 0.2469(8) 0.9929(3) 0.7047(2) 0.179(3) Uani 1 1 d .
H34A H 0.2780 0.9499 0.7460 0.268 Uiso 1 1 calc R
H34B H 0.1343 1.0083 0.6994 0.268 Uiso 1 1 calc R
H34C H 0.2798 1.0529 0.7100 0.268 Uiso 1 1 calc R
C35 C 0.2491(7) 1.0163(3) 0.5567(2) 0.152(2) Uani 1 1 d .
H35A H 0.2800 1.0773 0.5598 0.227 Uiso 1 1 calc R
H35B H 0.1363 1.0290 0.5594 0.227 Uiso 1 1 calc R
H35C H 0.2839 0.9871 0.5124 0.227 Uiso 1 1 calc R
C36 C 0.5279(5) 0.9580(3) 0.6314(3) 0.161(2) Uani 1 1 d .
H36A H 0.5162 1.0282 0.6310 0.241 Uiso 1 1 calc R
H36B H 0.5875 0.9313 0.5909 0.241 Uiso 1 1 calc R
H36C H 0.5822 0.9279 0.6740 0.241 Uiso 1 1 calc R
C37 C 0.1890(4) 0.5843(2) 0.68579(18) 0.0872(9) Uani 1 1 d .
H37A H 0.1900 0.5158 0.6818 0.131 Uiso 1 1 calc R
H37B H 0.0830 0.6242 0.6798 0.131 Uiso 1 1 calc R
H37C H 0.2281 0.5939 0.7317 0.131 Uiso 1 1 calc R
C38 C 0.4932(3) 0.52206(19) 0.62836(18) 0.0770(8) Uani 1 1 d .
H38A H 0.5374 0.5237 0.6747 0.116 Uiso 1 1 calc R
H38B H 0.5677 0.5315 0.5930 0.116 Uiso 1 1 calc R
H38C H 0.4696 0.4592 0.6230 0.116 Uiso 1 1 calc R
C39 C 0.2311(4) 0.5861(2) 0.53737(17) 0.0931(10) Uani 1 1 d .
H39A H 0.2247 0.5185 0.5423 0.140 Uiso 1 1 calc R
H39B H 0.2976 0.5935 0.4980 0.140 Uiso 1 1 calc R
H39C H 0.1274 0.6283 0.5291 0.140 Uiso 1 1 calc R
C40 C 0.1620(4) 1.0191(2) 0.21943(15) 0.0811(8) Uani 1 1 d .
H40A H 0.0698 1.0735 0.2178 0.122 Uiso 1 1 calc R
H40B H 0.2543 1.0438 0.2245 0.122 Uiso 1 1 calc R
H40C H 0.1552 0.9750 0.2590 0.122 Uiso 1 1 calc R
C41 C 0.1655(4) 1.0518(2) 0.07022(16) 0.0885(10) Uani 1 1 d .
H41A H 0.0704 1.1028 0.0758 0.133 Uiso 1 1 calc R
H41B H 0.1661 1.0254 0.0240 0.133 Uiso 1 1 calc R
H41C H 0.2552 1.0791 0.0752 0.133 Uiso 1 1 calc R
C42 C -0.0199(3) 0.9304(2) 0.12978(14) 0.0676(7) Uani 1 1 d .
H42A H -0.0376 0.8890 0.1693 0.101 Uiso 1 1 calc R
H42B H -0.0265 0.8980 0.0864 0.101 Uiso 1 1 calc R
H42C H -0.0984 0.9923 0.1293 0.101 Uiso 1 1 calc R
C43 C 0.7259(4) 0.6986(3) 0.05906(18) 0.1132(14) Uani 1 1 d .
H43A H 0.7611 0.7585 0.0579 0.170 Uiso 1 1 calc R
H43B H 0.6723 0.6944 0.0154 0.170 Uiso 1 1 calc R
H43C H 0.8151 0.6427 0.0650 0.170 Uiso 1 1 calc R
C44 C 0.7207(4) 0.6912(4) 0.20778(19) 0.1337(18) Uani 1 1 d .
H44A H 0.8118 0.6369 0.2031 0.200 Uiso 1 1 calc R
H44B H 0.6654 0.6808 0.2502 0.200 Uiso 1 1 calc R
H44C H 0.7535 0.7517 0.2103 0.200 Uiso 1 1 calc R
C45 C 0.5666(4) 0.5744(3) 0.1291(3) 0.1362(18) Uani 1 1 d .
H45A H 0.6676 0.5285 0.1248 0.204 Uiso 1 1 calc R
H45B H 0.5017 0.5703 0.0890 0.204 Uiso 1 1 calc R
H45C H 0.5166 0.5586 0.1718 0.204 Uiso 1 1 calc R
C46 C 0.5164(3) 0.9138(2) 0.12616(14) 0.0698(7) Uani 1 1 d .
H46A H 0.6044 0.8855 0.0968 0.105 Uiso 1 1 calc R
H46B H 0.5539 0.9251 0.1720 0.105 Uiso 1 1 calc R
H46C H 0.4580 0.9756 0.1046 0.105 Uiso 1 1 calc R
Co1 Co 0.37584(3) 0.82066(2) 0.136665(12) 0.04022(8) Uani 1 1 d .
Co2 Co 0.33391(3) 0.77466(2) 0.625825(13) 0.04075(8) Uani 1 1 d .
F1 F 0.25906(15) 0.77815(10) 0.72313(6) 0.0572(3) Uani 1 1 d .
F2 F 0.1177(2) 0.66104(15) -0.05348(9) 0.0915(5) Uani 1 1 d .
F3 F 0.40519(15) 0.82164(10) 0.23768(6) 0.0570(3) Uani 1 1 d .
F4 F 0.8360(2) 0.68469(16) 0.47654(9) 0.0957(6) Uani 1 1 d .
N1 N 0.56682(18) 0.72960(12) 0.65648(8) 0.0404(3) Uani 1 1 d .
N2 N 0.23371(17) 0.72536(12) 0.14765(8) 0.0388(3) Uani 1 1 d .
P1 P 0.17473(8) 0.95310(4) 0.13791(3) 0.05165(14) Uani 1 1 d .
P2 P 0.59264(6) 0.69914(5) 0.13227(3) 0.05563(16) Uani 1 1 d .
P3 P 0.31343(6) 0.62010(4) 0.61797(3) 0.04956(14) Uani 1 1 d .
P4 P 0.33701(8) 0.93290(4) 0.62843(3) 0.05416(15) Uani 1 1 d .

loop_
_atom_site_aniso_label
_atom_site_aniso_U_11
_atom_site_aniso_U_22
_atom_site_aniso_U_33
_atom_site_aniso_U_23
_atom_site_aniso_U_13
_atom_site_aniso_U_12
C1 0.0583(12) 0.0562(13) 0.0386(10) -0.0071(9) 0.0104(9) -0.0251(10)
C2 0.0437(11) 0.0553(13) 0.0460(11) -0.0110(9) 0.0066(8) -0.0174(9)
C4 0.0471(11) 0.0412(11) 0.0410(10) -0.0102(8) -0.0046(8) -0.0043(8)
C5 0.0505(12) 0.0573(13) 0.0394(10) -0.0049(9) 0.0001(9) -0.0049(10)
C6 0.0723(16) 0.0671(16) 0.0412(11) -0.0033(10) -0.0032(10) 0.0040(12)
C7 0.0747(17) 0.0752(17) 0.0510(13) -0.0124(12) -0.0211(12) -0.0004(14)
C8 0.0634(15) 0.0700(17) 0.0751(17) -0.0207(14) -0.0227(13) -0.0134(13)
C9 0.0578(13) 0.0533(13) 0.0581(13) -0.0105(10) -0.0083(10) -0.0180(10)
C10 0.0736(16) 0.0734(16) 0.0499(13) -0.0151(11) 0.0191(11) -0.0333(13)
C11 0.111(2) 0.0860(19) 0.0412(12) -0.0140(12) 0.0210(13) -0.0521(18)
C12 0.124(3) 0.0734(17) 0.0331(11) 0.0018(11) -0.0101(13) -0.0482(17)
C13 0.0804(17) 0.0728(16) 0.0411(11) 0.0043(11) -0.0104(11) -0.0304(13)
C14 0.0627(13) 0.0506(12) 0.0338(9) -0.0002(8) -0.0020(9) -0.0250(10)
C17 0.0475(12) 0.0714(17) 0.0748(16) 0.0083(13) -0.0081(11) -0.0091(11)
C19 0.0648(15) 0.0874(19) 0.0467(12) 0.0030(12) 0.0050(10) -0.0328(13)
C20 0.0563(12) 0.0595(13) 0.0456(11) 0.0033(10) -0.0004(9) -0.0272(11)
C21 0.0320(9) 0.0476(11) 0.0494(11) 0.0081(9) -0.0006(8) -0.0112(8)
C23 0.0364(10) 0.0488(12) 0.0537(11) -0.0064(9) -0.0038(8) -0.0128(8)
C24 0.0389(10) 0.0564(12) 0.0377(10) -0.0046(9) -0.0054(8) -0.0060(9)
C25 0.0426(11) 0.0812(17) 0.0536(13) -0.0190(12) -0.0106(9) -0.0072(11)
C26 0.0406(10) 0.0515(12) 0.0355(9) 0.0050(8) -0.0044(8) -0.0064(9)
C27 0.0594(13) 0.0634(14) 0.0402(11) 0.0089(10) 0.0002(9) -0.0100(11)
C28 0.0618(14) 0.0788(17) 0.0385(11) 0.0088(11) 0.0042(10) 0.0023(13)
C29 0.0563(14) 0.098(2) 0.0351(11) -0.0105(12) -0.0052(10) 0.0090(13)
C30 0.0454(11) 0.0453(12) 0.0735(15) 0.0047(10) 0.0101(10) -0.0095(9)
C31 0.0510(13) 0.0513(14) 0.098(2) 0.0241(13) 0.0058(13) -0.0142(11)
C32 0.0517(13) 0.0800(18) 0.0669(15) 0.0259(13) 0.0040(11) -0.0247(12)
C34 0.326(8) 0.096(3) 0.133(4) -0.060(3) 0.123(5) -0.082(4)
C35 0.249(6) 0.065(2) 0.141(4) 0.041(2) -0.098(4) -0.046(3)
C36 0.099(3) 0.064(2) 0.331(8) 0.007(3) -0.017(4) -0.044(2)
C37 0.0792(19) 0.079(2) 0.111(2) 0.0122(17) 0.0270(17) -0.0376(16)
C38 0.0579(15) 0.0522(15) 0.121(2) -0.0098(15) -0.0008(15) -0.0122(12)
C39 0.115(3) 0.085(2) 0.091(2) -0.0129(17) -0.0313(19) -0.0447(19)
C40 0.119(2) 0.0626(17) 0.0659(16) -0.0201(13) -0.0013(16) -0.0276(16)
C41 0.122(3) 0.0589(16) 0.0709(18) 0.0211(14) 0.0062(17) -0.0003(16)
C42 0.0563(14) 0.0644(16) 0.0735(16) -0.0087(13) -0.0086(12) 0.0023(12)
C43 0.0687(19) 0.167(4) 0.082(2) 0.024(2) 0.0250(16) 0.007(2)
C44 0.077(2) 0.214(5) 0.080(2) -0.008(3) -0.0384(18) 0.020(3)
C45 0.063(2) 0.069(2) 0.263(6) 0.003(3) 0.013(3) 0.0080(16)
C46 0.0773(17) 0.0818(18) 0.0651(15) 0.0095(13) -0.0049(13) -0.0499(15)
Co1 0.04269(14) 0.04953(16) 0.03206(13) 0.00624(11) -0.00583(10) -0.01951(12)
Co2 0.04089(14) 0.04695(16) 0.03477(13) 0.00139(11) 0.00141(10) -0.01213(11)
F1 0.0596(7) 0.0701(8) 0.0381(6) 0.0040(6) 0.0100(5) -0.0101(6)
F2 0.0819(11) 0.1332(15) 0.0719(10) -0.0357(10) -0.0120(8) -0.0454(11)
F3 0.0631(8) 0.0817(9) 0.0336(6) 0.0058(6) -0.0092(5) -0.0332(7)
F4 0.0716(10) 0.1453(17) 0.0739(10) -0.0268(10) 0.0346(8) -0.0307(10)
N1 0.0425(8) 0.0448(9) 0.0361(8) -0.0053(7) 0.0018(6) -0.0144(7)
N2 0.0354(8) 0.0405(9) 0.0401(8) 0.0016(6) -0.0017(6) -0.0095(6)
P1 0.0686(4) 0.0434(3) 0.0423(3) -0.0002(2) -0.0047(2) -0.0129(3)
P2 0.0370(3) 0.0788(4) 0.0481(3) 0.0134(3) -0.0035(2) -0.0114(3)
P3 0.0437(3) 0.0509(3) 0.0574(3) 0.0001(2) -0.0011(2) -0.0183(2)
P4 0.0677(4) 0.0468(3) 0.0477(3) -0.0001(2) 0.0019(3) -0.0141(3)

loop_
_atom_type_symbol
_atom_type_description
_atom_type_scat_dispersion_real
_atom_type_scat_dispersion_imag
_atom_type_scat_source
C C 0.0033 0.0016 'International Tables Vol C Tables 4.2.6.8 and 6.1.1.4'
H H 0.0000 0.0000 'International Tables Vol C Tables 4.2.6.8 and 6.1.1.4'
N N 0.0061 0.0033 'International Tables Vol C Tables 4.2.6.8 and 6.1.1.4'
F F 0.0171 0.0103 'International Tables Vol C Tables 4.2.6.8 and 6.1.1.4'
P P 0.1023 0.0942 'International Tables Vol C Tables 4.2.6.8 and 6.1.1.4'
Co Co 0.3494 0.9721 'International Tables Vol C Tables 4.2.6.8 and 6.1.1.4'

loop_
_geom_angle_atom_site_label_1
_geom_angle_atom_site_label_2
_geom_angle_atom_site_label_3
_geom_angle
C10 C1 C14 121.3(2)
C10 C1 C2 123.0(2)
C14 C1 C2 115.67(18)
N1 C2 C1 117.17(19)
C5 C4 C9 119.53(19)
C5 C4 N1 119.53(18)
C9 C4 N1 120.93(19)
C4 C5 C6 119.7(2)
C7 C6 C5 120.6(2)
C8 C7 C6 120.1(2)
C7 C8 C9 120.5(2)
C4 C9 C8 119.4(2)
C11 C10 F4 119.2(2)
C11 C10 C1 122.7(3)
F4 C10 C1 118.2(2)
C10 C11 C12 117.4(2)
C11 C12 C13 122.3(2)
C12 C13 C14 120.9(3)
C1 C14 C13 115.4(2)
C1 C14 Co2 112.50(14)
C13 C14 Co2 132.06(19)
C32 C19 C20 120.7(2)
C21 C20 C19 119.7(2)
C30 C21 C20 119.4(2)
C30 C21 N2 121.09(19)
C20 C21 N2 119.49(18)
N2 C23 C24 116.91(18)
C25 C24 C26 120.3(2)
C25 C24 C23 124.6(2)
C26 C24 C23 115.13(17)
C29 C25 F2 119.9(2)
C29 C25 C24 123.0(2)
F2 C25 C24 117.1(2)
C27 C26 C24 115.53(19)
C27 C26 Co1 131.90(17)
C24 C26 Co1 112.57(14)
C28 C27 C26 122.2(2)
C27 C28 C29 121.9(2)
C25 C29 C28 117.1(2)
C21 C30 C31 120.1(2)
C32 C31 C30 120.2(2)
C19 C32 C31 119.8(2)
C26 Co1 F3 175.30(7)
C26 Co1 C46 96.86(10)
F3 Co1 C46 87.73(9)
C26 Co1 N2 83.30(8)
F3 Co1 N2 92.10(6)
C46 Co1 N2 179.71(10)
C26 Co1 P2 90.29(7)
F3 Co1 P2 88.95(6)
C46 Co1 P2 86.81(9)
N2 Co1 P2 92.96(5)
C26 Co1 P1 89.48(7)
F3 Co1 P1 91.76(6)
C46 Co1 P1 87.18(9)
N2 Co1 P1 93.06(5)
P2 Co1 P1 173.91(3)
C14 Co2 F1 175.79(8)
C14 Co2 C17 96.98(11)
F1 Co2 C17 87.21(9)
C14 Co2 N1 82.73(8)
F1 Co2 N1 93.08(6)
C17 Co2 N1 179.61(10)
C14 Co2 P4 90.42(7)
F1 Co2 P4 90.12(5)
C17 Co2 P4 88.03(9)
N1 Co2 P4 91.71(6)
C14 Co2 P3 88.75(7)
F1 Co2 P3 91.03(5)
C17 Co2 P3 87.61(9)
N1 Co2 P3 92.65(6)
P4 Co2 P3 175.43(3)
C2 N1 C4 117.17(17)
C2 N1 Co2 111.81(14)
C4 N1 Co2 131.02(13)
C23 N2 C21 118.23(17)
C23 N2 Co1 112.04(13)
C21 N2 Co1 129.71(13)
C40 P1 C42 103.20(14)
C40 P1 C41 102.25(15)
C42 P1 C41 101.60(15)
C40 P1 Co1 113.37(11)
C42 P1 Co1 115.84(9)
C41 P1 Co1 118.47(11)
C44 P2 C43 102.25(19)
C44 P2 C45 103.0(2)
C43 P2 C45 100.1(2)
C44 P2 Co1 113.35(14)
C43 P2 Co1 118.99(12)
C45 P2 Co1 116.78(11)
C37 P3 C38 101.86(15)
C37 P3 C39 102.26(17)
C38 P3 C39 101.31(16)
C37 P3 Co2 113.08(11)
C38 P3 Co2 117.29(9)
C39 P3 Co2 118.60(11)
C34 P4 C35 103.3(3)
C34 P4 C36 101.5(3)
C35 P4 C36 100.1(2)
C34 P4 Co2 114.02(15)
C35 P4 Co2 119.31(13)
C36 P4 Co2 116.10(13)

loop_
_geom_bond_atom_site_label_1
_geom_bond_atom_site_label_2
_geom_bond_distance
C1 C10 1.397(3)
C1 C14 1.407(3)
C1 C2 1.428(3)
C2 N1 1.290(2)
C4 C5 1.383(3)
C4 C9 1.394(3)
C4 N1 1.434(2)
C5 C6 1.395(3)
C6 C7 1.366(4)
C7 C8 1.366(4)
C8 C9 1.395(3)
C10 C11 1.348(4)
C10 F4 1.371(3)
C11 C12 1.371(4)
C12 C13 1.400(4)
C13 C14 1.410(3)
C14 Co2 1.920(2)
C17 Co2 2.006(2)
C19 C32 1.367(4)
C19 C20 1.387(3)
C20 C21 1.385(3)
C21 C30 1.380(3)
C21 N2 1.435(2)
C23 N2 1.295(3)
C23 C24 1.437(3)
C24 C25 1.396(3)
C24 C26 1.414(3)
C25 C29 1.360(4)
C25 F2 1.371(3)
C26 C27 1.406(3)
C26 Co1 1.9095(19)
C27 C28 1.375(3)
C28 C29 1.379(4)
C30 C31 1.386(3)
C31 C32 1.375(4)
C34 P4 1.779(4)
C35 P4 1.791(3)
C36 P4 1.792(4)
C37 P3 1.812(3)
C38 P3 1.815(3)
C39 P3 1.816(3)
C40 P1 1.816(3)
C41 P1 1.826(3)
C42 P1 1.816(3)
C43 P2 1.805(3)
C44 P2 1.799(3)
C45 P2 1.815(4)
C46 Co1 2.005(2)
Co1 F3 1.9258(12)
Co1 N2 2.0397(16)
Co1 P2 2.2123(11)
Co1 P1 2.2138(10)
Co2 F1 1.9470(12)
Co2 N1 2.0551(17)
Co2 P4 2.2187(8)
Co2 P3 2.2204(8)
